data_1534643
loop_
_publ_author_name
'Golubev, A.M.'

_publ_section_title
;
 The fifth rhombohedral modification of fluoride-like structures built
 from M8R6F69 clusters
;
_journal_name_full
;
Koordinatsionnaya Khimiya (= Coordination Chemistry (USSR))
;
_journal_page_first 939
_journal_page_last 943
_journal_volume 19
_journal_year 1993
_chemical_formula_sum 'Ca26 F67 Yb5'
_chemical_name_systematic 'Ca7 (Ca Yb5) Ca18 F67'
_space_group_IT_number 148
_symmetry_space_group_name_Hall '-R 3'
_symmetry_space_group_name_H-M 'R -3 :H'
_cell_angle_alpha 90
_cell_angle_beta 90
_cell_angle_gamma 120
_cell_formula_units_Z 3
_cell_length_a 21.69
_cell_length_b 21.69
_cell_length_c 9.67
_cell_volume 3939.818
_citation_journal_id_ASTM KOKHDC
_cod_data_source_file Golubev_KOKHDC_1993_1410.cif
_cod_data_source_block Ca26F67Yb5
_cod_original_cell_volume 3939.819
_cod_database_code 1534643

loop_
_symmetry_equiv_pos_as_xyz
x,y,z
-y,x-y,z
-x+y,-x,z
-x,-y,-z
y,-x+y,-z
x-y,x,-z
x+2/3,y+1/3,z+1/3
-y+2/3,x-y+1/3,z+1/3
-x+y+2/3,-x+1/3,z+1/3
-x+2/3,-y+1/3,-z+1/3
y+2/3,-x+y+1/3,-z+1/3
x-y+2/3,x+1/3,-z+1/3
x+1/3,y+2/3,z+2/3
-y+1/3,x-y+2/3,z+2/3
-x+y+1/3,-x+2/3,z+2/3
-x+1/3,-y+2/3,-z+2/3
y+1/3,-x+y+2/3,-z+2/3
x-y+1/3,x+2/3,-z+2/3

loop_
_atom_site_label
_atom_site_type_symbol
_atom_site_fract_x
_atom_site_fract_y
_atom_site_fract_z
_atom_site_occupancy
_atom_site_U_iso_or_equiv
F11 F-1 0.2043 -0.1075 0.4167 1 0.0
F5 F-1 -0.086 0.1505 0.4167 1 0.0
F12 F-1 0.0108 -0.2688 0.4167 1 0.0
Ca1 Ca+2 0.793 0.124 0.1758 0.1666 0.0
Ca6 Ca+2 0.0108 -0.2688 0.1667 1 0.0
F6 F-1 0.0323 0.1935 0.25 1 0.0
F8 F-1 0.1505 0.2366 0.0833 1 0.0
F4 F-1 -0.043 0.0753 0.5833 1 0.0
F3 F-1 0.1432 0.1194 0 1 0.0
F1 F-1 0 0 0.045 0.5 0.0
Ca2 Ca+2 0 0 0.5 1 0.0
Ca4 Ca+2 0.0323 0.1935 0.5 1 0.0
Ca5 Ca+2 0.1075 0.3118 0.1667 1 0.0
F9 F-1 -0.129 0.2258 0.25 1 0.0
Ca3 Ca+2 -0.1445 -0.2271 0.16 1 0.0
F2 F-1 -0.0557 -0.0875 0.2567 1 0.0
F10 F-1 0.1935 0.1613 0.25 1 0.0
F7 F-1 -0.0108 0.2688 0.0833 1 0.0
Yb1 Yb+3 0.793 0.124 0.1758 0.8334 0.0
